data_4337058
loop_
_publ_author_name
'Ajnesh Singh'
'Tilak Raj'
'Thammarat Aree'
'Narinder Singh'

_publ_contact_author
;
     Dr. Narinde Singh
     Department of Chemistry
     Indian Institute of technology
     Ropar, Punjab- 160014
     India
;
_publ_contact_author_email nsingh@iitrpr.ac.in
_publ_contact_author_fax '091 1881 223395'
_publ_contact_author_phone '091 1881 242176'
_publ_section_title
;
 Fluorescent Organic Nanoparticles of Biginelli-Based Molecules:
 Recognition of Hg2+ and Cl- in an Aqueous Medium
;
_journal_name_full 'Inorganic Chemistry'
_journal_page_first 13830
_journal_page_last 13832
_journal_paper_doi 10.1021/ic402763z
_journal_volume 52
_journal_year 2013
_chemical_formula_moiety 'C19 H18 N3 O2 S, Cl O4'
_chemical_formula_sum 'C19 H18 Cl N3 O6 S'
_chemical_formula_weight 451.87
_chemical_name_systematic
;
 ?
;
_space_group_IT_number 61
_symmetry_cell_setting orthorhombic
_symmetry_space_group_name_Hall '-P 2ac 2ab'
_symmetry_space_group_name_H-M 'P b c a'
_atom_sites_solution_hydrogens geom
_atom_sites_solution_primary direct
_atom_sites_solution_secondary difmap
_audit_creation_method SHELXL-97
_cell_angle_alpha 90.00
_cell_angle_beta 90.00
_cell_angle_gamma 90.00
_cell_formula_units_Z 8
_cell_length_a 14.7153(4)
_cell_length_b 15.8842(4)
_cell_length_c 16.7459(4)
_cell_measurement_reflns_used 5639
_cell_measurement_temperature 293(2)
_cell_measurement_theta_max 26.00
_cell_measurement_theta_min 2.24
_cell_volume 3914.20(17)
_computing_cell_refinement 'APEX2 (Bruker, 2007)'
_computing_data_collection 'APEX2 (Bruker, 2007)'
_computing_data_reduction 'APEX2 (Bruker, 2007)'
_computing_molecular_graphics 'XP (Siemens)'
_computing_publication_material SHELXL-97
_computing_structure_refinement 'SHELXL-97 (Sheldrick, 1997)'
_computing_structure_solution 'SHELXS-97 (Sheldrick, 1997)'
_diffrn_ambient_temperature 293(2)
_diffrn_detector_area_resol_mean 512
_diffrn_measured_fraction_theta_full 0.996
_diffrn_measured_fraction_theta_max 0.996
_diffrn_measurement_device_type 'Bruker KAPPA APEXII'
_diffrn_measurement_method 'combination of \w and \f'
_diffrn_radiation_monochromator graphite
_diffrn_radiation_source 'fine-focus sealed tube'
_diffrn_radiation_type MoK\a
_diffrn_radiation_wavelength 0.71073
_diffrn_reflns_av_R_equivalents 0.0238
_diffrn_reflns_av_sigmaI/netI 0.0249
_diffrn_reflns_limit_h_max 18
_diffrn_reflns_limit_h_min -16
_diffrn_reflns_limit_k_max 19
_diffrn_reflns_limit_k_min -18
_diffrn_reflns_limit_l_max 20
_diffrn_reflns_limit_l_min -15
_diffrn_reflns_number 14058
_diffrn_reflns_theta_full 26.00
_diffrn_reflns_theta_max 26.00
_diffrn_reflns_theta_min 2.24
_diffrn_standards_number 0
_exptl_absorpt_coefficient_mu 0.346
_exptl_absorpt_correction_T_max 0.954
_exptl_absorpt_correction_T_min 0.945
_exptl_absorpt_correction_type multi-scan
_exptl_absorpt_process_details '(SADABS; Bruker, 2007)'
_exptl_crystal_colour 'Pale Yellow'
_exptl_crystal_density_diffrn 1.534
_exptl_crystal_description needles
_exptl_crystal_F_000 1872
_exptl_crystal_size_max 0.50
_exptl_crystal_size_mid 0.25
_exptl_crystal_size_min 0.25
_refine_diff_density_max 0.383
_refine_diff_density_min -0.576
_refine_diff_density_rms 0.051
_refine_ls_extinction_method none
_refine_ls_goodness_of_fit_ref 1.025
_refine_ls_hydrogen_treatment constr
_refine_ls_matrix_type full
_refine_ls_number_parameters 318
_refine_ls_number_reflns 3831
_refine_ls_number_restraints 20
_refine_ls_restrained_S_all 1.056
_refine_ls_R_factor_all 0.0721
_refine_ls_R_factor_gt 0.0520
_refine_ls_shift/su_max 0.000
_refine_ls_shift/su_mean 0.000
_refine_ls_structure_factor_coef Fsqd
_refine_ls_weighting_details 'calc w=1/[\s^2^(Fo^2^)+(0.0854P)^2^+1.5190P] where P=(Fo^2^+2Fc^2^)/3'
_refine_ls_weighting_scheme calc
_refine_ls_wR_factor_gt 0.1420
_refine_ls_wR_factor_ref 0.1520
_reflns_number_gt 2835
_reflns_number_total 3831
_reflns_threshold_expression >2sigma(I)
_cod_data_source_file ic402763z_si_001.cif
_cod_data_source_block s12
_cod_database_code 4337058

loop_
_symmetry_equiv_pos_as_xyz
'x, y, z'
'-x+1/2, -y, z+1/2'
'x+1/2, -y+1/2, -z'
'-x, y+1/2, -z+1/2'
'-x, -y, -z'
'x-1/2, y, -z-1/2'
'-x-1/2, y-1/2, z'
'x, -y-1/2, z-1/2'

loop_
_atom_site_label
_atom_site_type_symbol
_atom_site_fract_x
_atom_site_fract_y
_atom_site_fract_z
_atom_site_U_iso_or_equiv
_atom_site_adp_type
_atom_site_occupancy
_atom_site_symmetry_multiplicity
_atom_site_calc_flag
_atom_site_refinement_flags
_atom_site_disorder_assembly
_atom_site_disorder_group
Cl1 Cl 0.1579(3) 0.04931(18) 1.2931(2) 0.0405(12) Uani 0.47(2) 1 d P A 1
O3 O 0.0899(15) 0.0486(13) 1.2413(13) 0.219(10) Uani 0.47(2) 1 d P A 1
O4 O 0.1924(9) 0.1330(6) 1.3050(7) 0.087(3) Uani 0.47(2) 1 d P A 1
O5 O 0.2246(15) -0.0036(10) 1.2653(12) 0.214(10) Uani 0.47(2) 1 d P A 1
O6 O 0.1237(10) 0.0208(10) 1.3647(6) 0.098(4) Uani 0.47(2) 1 d P A 1
Cl1A Cl 0.1534(4) 0.0493(3) 1.2933(3) 0.100(3) Uani 0.53(2) 1 d PD A 2
O3A O 0.1153(7) 0.0466(5) 1.2161(5) 0.096(3) Uani 0.53(2) 1 d PD A 2
O4A O 0.2379(4) 0.0013(4) 1.2918(6) 0.100(3) Uani 0.53(2) 1 d PD A 2
O5A O 0.1737(9) 0.1322(4) 1.3158(7) 0.130(6) Uani 0.53(2) 1 d PD A 2
O6A O 0.0948(8) 0.0109(8) 1.3491(7) 0.123(5) Uani 0.53(2) 1 d PD A 2
S1 S -0.00738(5) 0.11941(5) 0.83441(4) 0.0565(3) Uani 1 1 d . . .
N1 N 0.08754(13) 0.14290(12) 0.96052(11) 0.0373(5) Uani 1 1 d . . .
N2 N 0.16619(16) 0.17272(14) 0.84380(12) 0.0496(6) Uani 1 1 d . . .
H2A H 0.1637 0.1833 0.7935 0.059 Uiso 1 1 calc R . .
N3 N 0.1341(2) 0.32298(17) 1.17966(14) 0.0679(7) Uani 1 1 d . . .
O1 O 0.40853(17) 0.1999(2) 0.9814(2) 0.1124(10) Uani 1 1 d . . .
O2 O 0.32662(16) 0.14376(17) 1.08040(15) 0.0827(8) Uani 1 1 d . . .
C1 C 0.09127(18) 0.14938(15) 0.88176(14) 0.0422(6) Uani 1 1 d . . .
C2 C -0.05752(19) 0.09932(17) 0.92681(15) 0.0477(6) Uani 1 1 d . . .
C3 C -0.1450(2) 0.0715(2) 0.9422(2) 0.0607(8) Uani 1 1 d . . .
H3B H -0.1858 0.0615 0.9009 0.073 Uiso 1 1 calc R . .
C4 C -0.1697(2) 0.0591(2) 1.0209(2) 0.0638(8) Uani 1 1 d . . .
H4A H -0.2282 0.0406 1.0326 0.077 Uiso 1 1 calc R . .
C5 C -0.1094(2) 0.07361(19) 1.08227(18) 0.0586(8) Uani 1 1 d . . .
H5A H -0.1279 0.0644 1.1347 0.070 Uiso 1 1 calc R . .
C6 C -0.02191(19) 0.10153(17) 1.06778(15) 0.0476(6) Uani 1 1 d . . .
H6A H 0.0187 0.1113 1.1093 0.057 Uiso 1 1 calc R . .
C7 C 0.00292(16) 0.11441(15) 0.98883(14) 0.0395(6) Uani 1 1 d . . .
C8 C 0.16436(16) 0.16662(15) 1.01328(14) 0.0395(6) Uani 1 1 d . . .
H8A H 0.1728 0.1222 1.0532 0.047 Uiso 1 1 calc R . .
C9 C 0.25002(17) 0.17308(16) 0.96317(16) 0.0468(6) Uani 1 1 d . . .
C10 C 0.24848(18) 0.18049(16) 0.88333(16) 0.0480(6) Uani 1 1 d . . .
C11 C 0.3267(2) 0.1945(2) 0.8291(2) 0.0728(9) Uani 1 1 d . . .
H11A H 0.3545 0.2476 0.8412 0.109 Uiso 1 1 calc R . .
H11B H 0.3059 0.1948 0.7748 0.109 Uiso 1 1 calc R . .
H11C H 0.3703 0.1502 0.8361 0.109 Uiso 1 1 calc R . .
C12 C 0.14389(16) 0.24877(16) 1.05627(13) 0.0397(6) Uani 1 1 d . . .
C13 C 0.12236(18) 0.32155(17) 1.01549(15) 0.0470(6) Uani 1 1 d . . .
H13A H 0.1198 0.3217 0.9600 0.056 Uiso 1 1 calc R . .
C14 C 0.1047(2) 0.39386(18) 1.05792(18) 0.0585(8) Uani 1 1 d . . .
H14A H 0.0886 0.4432 1.0317 0.070 Uiso 1 1 calc R . .
C15 C 0.1113(2) 0.3919(2) 1.13949(19) 0.0664(9) Uani 1 1 d . . .
H15A H 0.0993 0.4409 1.1680 0.080 Uiso 1 1 calc R . .
C16 C 0.1491(2) 0.25269(18) 1.13838(15) 0.0530(7) Uani 1 1 d . . .
H16A H 0.1636 0.2039 1.1663 0.064 Uiso 1 1 calc R . .
C17 C 0.3369(2) 0.1743(2) 1.0070(2) 0.0662(9) Uani 1 1 d . . .
C18 C 0.4139(4) 0.1388(4) 1.1218(3) 0.1194(18) Uani 1 1 d D . .
H18A H 0.4491 0.0915 1.1022 0.143 Uiso 1 1 calc R . .
H18B H 0.4486 0.1900 1.1137 0.29(5) Uiso 1 1 calc R . .
C19 C 0.3929(5) 0.1279(6) 1.2045(4) 0.186(3) Uani 1 1 d D . .
H19A H 0.3657 0.1785 1.2249 0.279 Uiso 1 1 calc R . .
H19B H 0.4476 0.1161 1.2336 0.279 Uiso 1 1 calc R . .
H19C H 0.3511 0.0819 1.2106 0.279 Uiso 1 1 calc R . .

loop_
_atom_site_aniso_label
_atom_site_aniso_U_11
_atom_site_aniso_U_22
_atom_site_aniso_U_33
_atom_site_aniso_U_23
_atom_site_aniso_U_13
_atom_site_aniso_U_12
Cl1 0.058(2) 0.0277(18) 0.036(2) -0.0024(14) -0.0213(16) -0.0010(14)
O3 0.254(17) 0.290(19) 0.115(10) -0.001(10) -0.125(12) -0.086(13)
O4 0.115(6) 0.065(6) 0.080(6) 0.007(4) -0.041(5) -0.015(4)
O5 0.31(2) 0.154(11) 0.181(11) -0.069(9) 0.173(14) -0.024(12)
O6 0.144(8) 0.089(6) 0.059(5) 0.002(4) 0.002(5) -0.022(6)
Cl1A 0.129(5) 0.097(4) 0.073(4) -0.003(3) -0.008(3) -0.031(3)
O3A 0.149(6) 0.081(5) 0.059(4) -0.011(3) -0.053(4) -0.008(4)
O4A 0.053(4) 0.067(4) 0.179(8) 0.000(4) -0.037(4) 0.020(3)
O5A 0.235(13) 0.058(6) 0.097(6) -0.034(5) 0.031(7) -0.044(6)
O6A 0.128(8) 0.086(6) 0.154(11) 0.029(7) 0.068(8) -0.001(5)
S1 0.0662(5) 0.0701(5) 0.0332(4) 0.0003(3) -0.0124(3) -0.0033(4)
N1 0.0472(11) 0.0383(11) 0.0263(10) -0.0010(8) -0.0012(8) 0.0005(9)
N2 0.0688(15) 0.0483(13) 0.0316(11) 0.0072(9) 0.0082(10) -0.0006(11)
N3 0.107(2) 0.0623(17) 0.0341(13) -0.0096(12) 0.0078(12) -0.0031(15)
O1 0.0520(14) 0.127(3) 0.158(3) 0.019(2) -0.0093(16) -0.0145(15)
O2 0.0734(15) 0.0932(19) 0.0817(17) 0.0068(14) -0.0351(12) 0.0025(13)
C1 0.0595(15) 0.0371(13) 0.0299(13) 0.0002(10) 0.0012(10) 0.0031(11)
C2 0.0524(15) 0.0476(15) 0.0431(14) -0.0005(12) -0.0040(11) 0.0042(12)
C3 0.0474(15) 0.0633(19) 0.072(2) -0.0080(16) -0.0076(14) 0.0017(14)
C4 0.0482(16) 0.0627(19) 0.080(2) -0.0038(16) 0.0110(15) 0.0051(14)
C5 0.0633(18) 0.0559(18) 0.0565(18) 0.0007(14) 0.0220(14) 0.0074(14)
C6 0.0572(16) 0.0493(16) 0.0364(13) -0.0013(11) 0.0060(11) 0.0031(12)
C7 0.0441(12) 0.0379(13) 0.0365(12) -0.0021(10) -0.0003(10) 0.0039(10)
C8 0.0468(13) 0.0393(13) 0.0323(12) 0.0031(10) -0.0058(10) 0.0006(11)
C9 0.0481(14) 0.0367(13) 0.0556(16) -0.0027(12) 0.0018(12) 0.0024(11)
C10 0.0581(16) 0.0359(14) 0.0501(16) -0.0006(11) 0.0090(12) -0.0012(12)
C11 0.072(2) 0.062(2) 0.085(2) 0.0013(17) 0.0307(17) -0.0062(16)
C12 0.0468(13) 0.0437(14) 0.0284(11) -0.0004(10) 0.0000(10) -0.0028(11)
C13 0.0592(15) 0.0482(15) 0.0336(13) 0.0010(11) -0.0027(11) 0.0025(13)
C14 0.075(2) 0.0435(16) 0.0570(18) 0.0005(13) 0.0021(14) 0.0066(14)
C15 0.099(2) 0.0533(18) 0.0472(17) -0.0134(14) 0.0093(16) 0.0038(17)
C16 0.0785(19) 0.0499(16) 0.0307(13) 0.0014(12) -0.0022(12) -0.0028(14)
C17 0.0533(18) 0.0534(19) 0.092(3) -0.0033(17) -0.0100(16) 0.0052(15)
C18 0.105(3) 0.129(4) 0.124(4) -0.001(3) -0.064(3) 0.010(3)
C19 0.148(6) 0.237(9) 0.174(7) -0.047(6) -0.033(5) 0.069(6)

loop_
_atom_type_symbol
_atom_type_description
_atom_type_scat_dispersion_real
_atom_type_scat_dispersion_imag
_atom_type_scat_source
C C 0.0033 0.0016 'International Tables Vol C Tables 4.2.6.8 and 6.1.1.4'
H H 0.0000 0.0000 'International Tables Vol C Tables 4.2.6.8 and 6.1.1.4'
N N 0.0061 0.0033 'International Tables Vol C Tables 4.2.6.8 and 6.1.1.4'
O O 0.0106 0.0060 'International Tables Vol C Tables 4.2.6.8 and 6.1.1.4'
S S 0.1246 0.1234 'International Tables Vol C Tables 4.2.6.8 and 6.1.1.4'
Cl Cl 0.1484 0.1585 'International Tables Vol C Tables 4.2.6.8 and 6.1.1.4'

loop_
_geom_angle_atom_site_label_1
_geom_angle_atom_site_label_2
_geom_angle_atom_site_label_3
_geom_angle
O3 Cl1 O5 108.3(11)
O3 Cl1 O6 106.9(11)
O5 Cl1 O6 110.8(9)
O3 Cl1 O4 111.4(9)
O5 Cl1 O4 111.2(9)
O6 Cl1 O4 108.2(6)
O5A Cl1A O3A 111.1(4)
O5A Cl1A O6A 111.1(4)
O3A Cl1A O6A 110.6(4)
O5A Cl1A O4A 108.3(4)
O3A Cl1A O4A 107.8(4)
O6A Cl1A O4A 107.8(3)
C1 S1 C2 89.92(12)
C1 N1 C7 113.4(2)
C1 N1 C8 122.8(2)
C7 N1 C8 123.74(18)
C1 N2 C10 121.5(2)
C1 N2 H2A 119.2
C10 N2 H2A 119.2
C15 N3 C16 118.0(2)
C17 O2 C18 111.0(3)
N1 C1 N2 122.3(2)
N1 C1 S1 113.73(19)
N2 C1 S1 123.91(18)
C3 C2 C7 120.7(3)
C3 C2 S1 128.1(2)
C7 C2 S1 111.2(2)
C4 C3 C2 117.9(3)
C4 C3 H3B 121.0
C2 C3 H3B 121.0
C5 C4 C3 121.2(3)
C5 C4 H4A 119.4
C3 C4 H4A 119.4
C4 C5 C6 121.5(3)
C4 C5 H5A 119.3
C6 C5 H5A 119.3
C5 C6 C7 117.4(3)
C5 C6 H6A 121.3
C7 C6 H6A 121.3
C6 C7 C2 121.3(2)
C6 C7 N1 127.0(2)
C2 C7 N1 111.7(2)
N1 C8 C9 108.71(19)
N1 C8 C12 110.43(19)
C9 C8 C12 111.6(2)
N1 C8 H8A 108.7
C9 C8 H8A 108.7
C12 C8 H8A 108.7
C10 C9 C17 120.6(3)
C10 C9 C8 122.9(2)
C17 C9 C8 116.5(2)
C9 C10 N2 118.9(2)
C9 C10 C11 127.6(3)
N2 C10 C11 113.5(3)
C10 C11 H11A 109.5
C10 C11 H11B 109.5
H11A C11 H11B 109.5
C10 C11 H11C 109.5
H11A C11 H11C 109.5
H11B C11 H11C 109.5
C16 C12 C13 117.9(2)
C16 C12 C8 120.0(2)
C13 C12 C8 122.0(2)
C14 C13 C12 119.2(2)
C14 C13 H13A 120.4
C12 C13 H13A 120.4
C15 C14 C13 118.9(3)
C15 C14 H14A 120.6
C13 C14 H14A 120.6
N3 C15 C14 122.8(3)
N3 C15 H15A 118.6
C14 C15 H15A 118.6
N3 C16 C12 123.1(3)
N3 C16 H16A 118.4
C12 C16 H16A 118.4
O1 C17 O2 123.3(3)
O1 C17 C9 125.8(4)
O2 C17 C9 110.9(3)
C19 C18 O2 106.0(5)
C19 C18 H18A 110.5
O2 C18 H18A 110.5
C19 C18 H18B 110.5
O2 C18 H18B 110.5
H18A C18 H18B 108.7
C18 C19 H19A 109.5
C18 C19 H19B 109.5
H19A C19 H19B 109.5
C18 C19 H19C 109.5
H19A C19 H19C 109.5
H19B C19 H19C 109.5

loop_
_geom_bond_atom_site_label_1
_geom_bond_atom_site_label_2
_geom_bond_distance
Cl1 O3 1.324(12)
Cl1 O5 1.373(15)
Cl1 O6 1.378(10)
Cl1 O4 1.438(9)
Cl1A O5A 1.402(6)
Cl1A O3A 1.410(6)
Cl1A O6A 1.411(7)
Cl1A O4A 1.459(6)
S1 C1 1.721(3)
S1 C2 1.744(3)
N1 C1 1.324(3)
N1 C7 1.407(3)
N1 C8 1.483(3)
N2 C1 1.326(3)
N2 C10 1.386(3)
N2 H2A 0.8600
N3 C15 1.328(4)
N3 C16 1.331(4)
O1 C17 1.209(4)
O2 C17 1.330(4)
O2 C18 1.462(5)
C2 C3 1.386(4)
C2 C7 1.388(3)
C3 C4 1.380(5)
C3 H3B 0.9300
C4 C5 1.378(5)
C4 H4A 0.9300
C5 C6 1.383(4)
C5 H5A 0.9300
C6 C7 1.387(3)
C6 H6A 0.9300
C8 C9 1.518(3)
C8 C12 1.520(3)
C8 H8A 0.9800
C9 C10 1.342(4)
C9 C17 1.473(4)
C10 C11 1.483(4)
C11 H11A 0.9600
C11 H11B 0.9600
C11 H11C 0.9600
C12 C16 1.378(3)
C12 C13 1.380(4)
C13 C14 1.375(4)
C13 H13A 0.9300
C14 C15 1.370(4)
C14 H14A 0.9300
C15 H15A 0.9300
C16 H16A 0.9300
C18 C19 1.430(6)
C18 H18A 0.9700
C18 H18B 0.9700
C19 H19A 0.9600
C19 H19B 0.9600
C19 H19C 0.9600
